data_9006541
loop_
_publ_author_name
'Miletich, R.'
'Allan, D. R.'
'Angel, R. J.'

_publ_section_title
;
 Structural control of polyhedral compression in synthetic braunite,
 Mn2+Mn3+6O8SiO4
 Sample in air: P = 0.0001 GPa
;
_journal_name_full 'Physics and Chemistry of Minerals'
_journal_page_first 183
_journal_page_last 192
_journal_paper_doi 10.1007/s002690050101
_journal_volume 25
_journal_year 1998
_chemical_formula_sum 'Mn7 O12 Si'
_chemical_name_mineral Braunite
_space_group_IT_number 142
_symmetry_space_group_name_Hall '-I 4bd 2c'
_symmetry_space_group_name_H-M 'I 41/a c d :2'
_cell_angle_alpha 90
_cell_angle_beta 90
_cell_angle_gamma 90
_cell_length_a 9.4264
_cell_length_b 9.4264
_cell_length_c 18.6962
_cell_formula_units_Z 8
_cell_volume 1661.289
_database_code_amcsd 0008123
_diffrn_ambient_pressure 100
_exptl_crystal_density_diffrn 4.835
_cod_original_cell_volume 1661.288
_cod_original_sg_symbol_H-M 'I 41/a c d'
_cod_original_formula_sum 'Mn7 Si O12'
_cod_database_code 9006541

loop_
_space_group_symop_operation_xyz
x,y,z
1/2+x,1/2+y,1/2+z
1/4-y,3/4-x,3/4+z
3/4-y,1/4-x,1/4+z
1/4+y,3/4+x,3/4-z
3/4+y,1/4+x,1/4-z
1/4+y,3/4-x,1/4-z
3/4+y,1/4-x,3/4-z
1/4-y,3/4+x,1/4+z
3/4-y,1/4+x,3/4+z
1/2+x,-y,z
+x,1/2-y,1/2+z
1/2-x,y,-z
-x,1/2+y,1/2-z
1/2+x,y,1/2-z
+x,1/2+y,-z
1/2-x,-y,1/2+z
-x,1/2-y,+z
1/4+y,1/4+x,1/4+z
3/4+y,3/4+x,3/4+z
1/4-y,1/4-x,1/4-z
3/4-y,3/4-x,3/4-z
1/4-y,1/4+x,3/4-z
3/4-y,3/4+x,1/4-z
1/4+y,1/4-x,3/4+z
3/4+y,3/4-x,1/4+z
-x,y,1/2+z
1/2-x,1/2+y,+z
x,-y,1/2-z
1/2+x,1/2-y,-z
-x,-y,-z
1/2-x,1/2-y,1/2-z

loop_
_atom_site_aniso_label
_atom_site_aniso_U_11
_atom_site_aniso_U_22
_atom_site_aniso_U_33
_atom_site_aniso_U_12
_atom_site_aniso_U_13
_atom_site_aniso_U_23
Mn1 0.01422 0.01422 0.01310 -0.00518 0.00000 0.00000
Mn2 0.00959 0.00990 0.01045 -0.00135 -0.00098 0.00045
Mn3 0.00950 0.00927 0.01116 0.00000 0.00071 0.00000
Mn4 0.00932 0.00932 0.01045 -0.00050 0.00027 0.00027
Si 0.00765 0.00765 0.01116 0.00000 0.00000 0.00000
O1 0.01188 0.01121 0.01434 -0.00081 -0.00045 0.00179
O2 0.01175 0.01274 0.01240 -0.00095 -0.00107 0.00045
O3 0.01098 0.01440 0.01364 0.00122 -0.00027 0.00161

loop_
_atom_site_label
_atom_site_fract_x
_atom_site_fract_y
_atom_site_fract_z
_atom_site_U_iso_or_equiv
Mn1 0.00000 0.25000 0.12500 0.01381
Mn2 0.00000 0.00000 0.00000 0.01001
Mn3 0.25000 0.21663 0.00000 0.01001
Mn4 0.23282 0.48282 0.12500 0.00975
Si 0.00000 0.25000 0.37500 0.00887
O1 0.15074 0.85526 0.94565 0.01254
O2 0.14441 0.07326 0.05673 0.01229
O3 0.07780 0.13403 0.92521 0.01305

loop_
_cod_related_entry_id
_cod_related_entry_database
_cod_related_entry_code
1 AMCSD 0008123
